data_2020154
loop_
_publ_author_name
'Cremers, T.L.'
'Eller, P.G.'
'Penneman, R.A.'

_publ_section_title
;
 Orthorombic thorium(IV) molybdate, Th (Mo O4)2
;
_journal_name_full 'Acta Crystallographica C (39,1983-)'
_journal_page_first 1165
_journal_page_last 1167
_journal_volume 39
_journal_year 1983
_chemical_formula_sum 'Mo2 O8 Th'
_chemical_name_systematic 'Th (Mo O4)2'
_space_group_IT_number 61
_symmetry_space_group_name_Hall '-P 2ac 2ab'
_symmetry_space_group_name_H-M 'P b c a'
_cell_angle_alpha 90
_cell_angle_beta 90
_cell_angle_gamma 90
_cell_formula_units_Z 8
_cell_length_a 10.318
_cell_length_b 9.737
_cell_length_c 14.475
_cell_volume 1454.251
_citation_journal_id_ASTM ACSCEE
_cod_data_source_file Cremers_ACSCEE_1983_288.cif
_cod_data_source_block Mo2O8Th1
_cod_original_formula_sum 'Mo2 O8 Th1'
_cod_database_code 2020154

loop_
_symmetry_equiv_pos_as_xyz
x,y,z
-x+1/2,-y,z+1/2
x+1/2,-y+1/2,-z
-x,y+1/2,-z+1/2
-x,-y,-z
x-1/2,y,-z-1/2
-x-1/2,y-1/2,z
x,-y-1/2,z-1/2

loop_
_atom_site_label
_atom_site_type_symbol
_atom_site_fract_x
_atom_site_fract_y
_atom_site_fract_z
_atom_site_occupancy
_atom_site_U_iso_or_equiv
O6 O-2 0.4173 0.5043 0.1567 1 0.0
O8 O-2 0.2645 0.2285 0.1796 1 0.0
O3 O-2 0.3603 0.0903 0.0254 1 0.0
O2 O-2 0.1119 0.0898 0.3683 1 0.0
O1 O-2 0.4975 0.2639 0.2721 1 0.0
Th1 Th+4 0.46581 0.27575 0.10894 1 0.0
O4 O-2 0.0728 0.2369 0.0389 1 0.0
Mo2 Mo+6 0.7244 0.00106 0.06033 1 0.0
O5 O-2 0.3289 0.1166 0.4946 1 0.0
Mo1 Mo+6 0.10492 0.18167 0.15184 1 0.0
O7 O-2 0.1773 0.3897 0.3755 1 0.0
